data_1549952
loop_
_publ_author_name
'Sung, Jiha'

_publ_section_title
;
 6-Methoxy-2-(2-methoxynaphthalen-1-yl)-4<i>H</i>-chromen-4-one
;
_journal_coeditor_code SJ4189
_journal_issue 9
_journal_name_full IUCrData
_journal_page_first x181277
_journal_paper_doi 10.1107/S2414314618012774
_journal_volume 3
_journal_year 2018
_chemical_formula_iupac 'C21 H16 O4'
_chemical_formula_moiety 'C21 H16 O4'
_chemical_formula_sum 'C21 H16 O4'
_chemical_formula_weight 332.34
_chemical_name_systematic
;
6-Methoxy-2-(2-methoxynaphthalen-1-yl)-4H-chromen-4-one
;
_space_group_crystal_system triclinic
_space_group_IT_number 2
_space_group_name_Hall '-P 1'
_space_group_name_H-M_alt 'P -1'
_symmetry_space_group_name_Hall '-P 1'
_symmetry_space_group_name_H-M 'P -1'
_atom_sites_solution_hydrogens geom
_audit_creation_method SHELXL-2014/7
_cell_angle_alpha 72.552(3)
_cell_angle_beta 86.895(3)
_cell_angle_gamma 67.288(3)
_cell_formula_units_Z 2
_cell_length_a 7.9937(5)
_cell_length_b 9.3819(6)
_cell_length_c 12.2131(8)
_cell_measurement_reflns_used 2767
_cell_measurement_temperature 223(2)
_cell_measurement_theta_max 24.65
_cell_measurement_theta_min 2.56
_cell_volume 804.06(9)
_computing_cell_refinement
;
SAINT (Bruker, 2012)
;
_computing_data_collection
;
APEX2 (Bruker, 2012)
;
_computing_data_reduction
;
SAINT (Bruker, 2012)
;
_computing_molecular_graphics
;
SHELXTL (Sheldrick, 2008)
;
_computing_publication_material
;
publCIF (Westrip, 2010)
;
_computing_structure_refinement
;
<i>SHELXL2014/7</i> (Sheldrick, 2015)
;
_computing_structure_solution
;
SHELXS (Sheldrick, 2008)
;
_diffrn_ambient_temperature 223(2)
_diffrn_measured_fraction_theta_full 0.999
_diffrn_measured_fraction_theta_max 0.997
_diffrn_measurement_device_type 'Bruker PHOTON 100 CMOS'
_diffrn_measurement_method '\f and \w scans'
_diffrn_radiation_type MoK\a
_diffrn_radiation_wavelength 0.71073
_diffrn_reflns_av_R_equivalents 0.1079
_diffrn_reflns_limit_h_max 10
_diffrn_reflns_limit_h_min -10
_diffrn_reflns_limit_k_max 12
_diffrn_reflns_limit_k_min -12
_diffrn_reflns_limit_l_max 16
_diffrn_reflns_limit_l_min -16
_diffrn_reflns_number 22094
_diffrn_reflns_theta_full 25.242
_diffrn_reflns_theta_max 28.320
_diffrn_reflns_theta_min 2.469
_exptl_absorpt_coefficient_mu 0.095
_exptl_absorpt_correction_T_max 0.7457
_exptl_absorpt_correction_T_min 0.6932
_exptl_absorpt_correction_type multi-scan
_exptl_absorpt_process_details
;
(SADABS; Bruker, 2012)
;
_exptl_crystal_colour yellow
_exptl_crystal_density_diffrn 1.373
_exptl_crystal_description Block
_exptl_crystal_F_000 348
_exptl_crystal_size_max 0.190
_exptl_crystal_size_mid 0.100
_exptl_crystal_size_min 0.050
_refine_diff_density_max 0.234
_refine_diff_density_min -0.226
_refine_ls_extinction_method none
_refine_ls_goodness_of_fit_ref 1.018
_refine_ls_hydrogen_treatment constr
_refine_ls_matrix_type full
_refine_ls_number_parameters 228
_refine_ls_number_reflns 4000
_refine_ls_number_restraints 0
_refine_ls_restrained_S_all 1.018
_refine_ls_R_factor_all 0.1448
_refine_ls_R_factor_gt 0.0555
_refine_ls_shift/su_max 0.001
_refine_ls_shift/su_mean 0.000
_refine_ls_structure_factor_coef Fsqd
_refine_ls_weighting_details 'w=1/[\s^2^(Fo^2^)+(0.0466P)^2^+0.2380P] where P=(Fo^2^+2Fc^2^)/3'
_refine_ls_weighting_scheme calc
_refine_ls_wR_factor_gt 0.1032
_refine_ls_wR_factor_ref 0.1329
_reflns_number_gt 2036
_reflns_number_total 4000
_reflns_threshold_expression 'I > 2\s(I)'
_cod_data_source_file sj4189sup1.cif
_cod_data_source_block I
_cod_database_code 1549952
_shelx_space_group_comment
;
The symmetry employed for this shelxl refinement is uniquely defined
by the following loop, which should always be used as a source of
symmetry information in preference to the above space-group names.
They are only intended as comments.
;
_shelx_estimated_absorpt_t_min 0.982
_shelx_estimated_absorpt_t_max 0.995

loop_
_space_group_symop_operation_xyz
'x, y, z'
'-x, -y, -z'

loop_
_atom_site_type_symbol
_atom_site_label
_atom_site_fract_x
_atom_site_fract_y
_atom_site_fract_z
_atom_site_U_iso_or_equiv
_atom_site_adp_type
_atom_site_calc_flag
_atom_site_occupancy
C C1 0.1945(3) 0.3234(2) 0.87676(18) 0.0298(5) Uani d 1
C C2 0.3261(3) 0.2885(3) 0.79292(18) 0.0314(5) Uani d 1
H H2 0.4178 0.3295 0.7853 0.038 Uiso calc 1
C C3 0.3232(3) 0.2003(2) 0.72571(18) 0.0282(5) Uani d 1
O O1 0.19798(18) 0.13238(17) 0.73275(12) 0.0306(4) Uani d 1
C C4 0.0659(3) 0.1606(2) 0.81089(17) 0.0264(5) Uani d 1
C C5 -0.0605(3) 0.0921(3) 0.81328(19) 0.0331(5) Uani d 1
H H5 -0.0537 0.0295 0.7645 0.040 Uiso calc 1
C C6 -0.1957(3) 0.1172(3) 0.88803(19) 0.0334(5) Uani d 1
H H6 -0.2813 0.0703 0.8910 0.040 Uiso calc 1
C C7 -0.2078(3) 0.2119(3) 0.95984(18) 0.0305(5) Uani d 1
C C8 -0.0830(3) 0.2807(3) 0.95611(18) 0.0294(5) Uani d 1
H H8 -0.0917 0.3453 1.0037 0.035 Uiso calc 1
C C9 0.0575(3) 0.2545(2) 0.88118(17) 0.0250(5) Uani d 1
O O2 0.1948(2) 0.4058(2) 0.93853(14) 0.0459(5) Uani d 1
C C10 0.4467(3) 0.1712(2) 0.63266(18) 0.0276(5) Uani d 1
C C11 0.4075(3) 0.2897(3) 0.52793(19) 0.0344(5) Uani d 1
C C12 0.5218(3) 0.2689(3) 0.43725(19) 0.0397(6) Uani d 1
H H12 0.4944 0.3505 0.3660 0.048 Uiso calc 1
C C13 0.6723(3) 0.1296(3) 0.4537(2) 0.0383(6) Uani d 1
H H13 0.7474 0.1161 0.3926 0.046 Uiso calc 1
C C14 0.7191(3) 0.0050(3) 0.55912(19) 0.0309(5) Uani d 1
C C15 0.8762(3) -0.1391(3) 0.5769(2) 0.0404(6) Uani d 1
H H15 0.9523 -0.1534 0.5163 0.049 Uiso calc 1
C C16 0.9197(3) -0.2574(3) 0.6798(2) 0.0450(6) Uani d 1
H H16 1.0260 -0.3517 0.6902 0.054 Uiso calc 1
C C17 0.8055(3) -0.2389(3) 0.7707(2) 0.0393(6) Uani d 1
H H17 0.8351 -0.3214 0.8416 0.047 Uiso calc 1
C C18 0.6521(3) -0.1019(3) 0.75662(19) 0.0318(5) Uani d 1
H H18 0.5771 -0.0911 0.8181 0.038 Uiso calc 1
C C19 0.6037(3) 0.0250(2) 0.65053(18) 0.0274(5) Uani d 1
O O3 0.2527(2) 0.4243(2) 0.51847(14) 0.0512(5) Uani d 1
C C20 0.2052(4) 0.5532(3) 0.4130(2) 0.0562(8) Uani d 1
H H20A 0.2967 0.5996 0.3997 0.084 Uiso calc 1
H H20B 0.0881 0.6361 0.4172 0.084 Uiso calc 1
H H20C 0.1986 0.5117 0.3502 0.084 Uiso calc 1
O O4 -0.3469(2) 0.22502(19) 1.03115(14) 0.0433(4) Uani d 1
C C21 -0.3570(3) 0.3119(3) 1.1107(2) 0.0519(7) Uani d 1
H H21A -0.2475 0.2575 1.1619 0.078 Uiso calc 1
H H21B -0.4619 0.3159 1.1553 0.078 Uiso calc 1
H H21C -0.3683 0.4213 1.0690 0.078 Uiso calc 1

loop_
_atom_site_aniso_label
_atom_site_aniso_U_11
_atom_site_aniso_U_22
_atom_site_aniso_U_33
_atom_site_aniso_U_12
_atom_site_aniso_U_13
_atom_site_aniso_U_23
C1 0.0296(11) 0.0288(12) 0.0336(13) -0.0125(10) 0.0065(10) -0.0123(11)
C2 0.0271(11) 0.0381(13) 0.0366(13) -0.0178(10) 0.0085(10) -0.0161(11)
C3 0.0260(11) 0.0274(12) 0.0289(12) -0.0092(9) 0.0023(9) -0.0072(10)
O1 0.0307(8) 0.0356(9) 0.0316(9) -0.0161(7) 0.0077(6) -0.0154(7)
C4 0.0256(11) 0.0265(11) 0.0253(12) -0.0090(9) 0.0039(9) -0.0070(10)
C5 0.0354(12) 0.0337(13) 0.0358(14) -0.0157(10) 0.0036(10) -0.0153(11)
C6 0.0307(12) 0.0347(13) 0.0402(14) -0.0183(10) 0.0024(10) -0.0113(11)
C7 0.0263(11) 0.0321(12) 0.0333(13) -0.0140(10) 0.0072(9) -0.0077(11)
C8 0.0310(11) 0.0297(12) 0.0287(12) -0.0122(10) 0.0047(9) -0.0105(10)
C9 0.0267(11) 0.0228(11) 0.0220(11) -0.0081(9) 0.0017(9) -0.0038(9)
O2 0.0468(10) 0.0592(11) 0.0583(11) -0.0333(9) 0.0239(8) -0.0413(10)
C10 0.0274(11) 0.0293(12) 0.0279(12) -0.0111(9) 0.0049(9) -0.0115(10)
C11 0.0327(12) 0.0334(13) 0.0339(14) -0.0087(10) 0.0031(10) -0.0115(11)
C12 0.0460(14) 0.0421(15) 0.0271(13) -0.0162(12) 0.0066(11) -0.0069(11)
C13 0.0379(13) 0.0499(15) 0.0323(14) -0.0190(12) 0.0138(10) -0.0190(12)
C14 0.0288(11) 0.0360(13) 0.0332(13) -0.0146(10) 0.0054(10) -0.0158(11)
C15 0.0330(12) 0.0447(15) 0.0479(16) -0.0129(11) 0.0119(11) -0.0246(14)
C16 0.0336(13) 0.0376(14) 0.0581(18) -0.0040(11) 0.0010(12) -0.0191(14)
C17 0.0396(13) 0.0332(13) 0.0430(15) -0.0131(11) -0.0044(11) -0.0084(12)
C18 0.0329(12) 0.0349(13) 0.0332(13) -0.0167(10) 0.0033(10) -0.0137(11)
C19 0.0281(11) 0.0316(12) 0.0288(12) -0.0158(10) 0.0032(9) -0.0128(10)
O3 0.0486(10) 0.0410(10) 0.0371(10) 0.0043(8) 0.0052(8) -0.0035(8)
C20 0.0662(18) 0.0378(15) 0.0396(16) -0.0009(13) -0.0063(13) -0.0010(13)
O4 0.0384(9) 0.0541(11) 0.0532(11) -0.0287(8) 0.0218(8) -0.0272(9)
C21 0.0562(16) 0.0625(18) 0.0593(18) -0.0370(14) 0.0330(14) -0.0361(15)

loop_
_atom_type_symbol
_atom_type_description
_atom_type_scat_dispersion_real
_atom_type_scat_dispersion_imag
_atom_type_scat_source
C C 0.0033 0.0016 'International Tables Vol C Tables 4.2.6.8 and 6.1.1.4'
H H 0.0000 0.0000 'International Tables Vol C Tables 4.2.6.8 and 6.1.1.4'
O O 0.0106 0.0060 'International Tables Vol C Tables 4.2.6.8 and 6.1.1.4'

loop_
_geom_angle_atom_site_label_1
_geom_angle_atom_site_label_2
_geom_angle_atom_site_label_3
_geom_angle
O2 C1 C2 123.39(19)
O2 C1 C9 122.48(18)
C2 C1 C9 114.13(18)
C3 C2 C1 122.8(2)
C3 C2 H2 118.6
C1 C2 H2 118.6
C2 C3 O1 122.70(18)
C2 C3 C10 124.79(19)
O1 C3 C10 112.45(17)
C3 O1 C4 118.21(15)
C9 C4 O1 122.29(18)
C9 C4 C5 121.54(18)
O1 C4 C5 116.16(18)
C6 C5 C4 118.83(19)
C6 C5 H5 120.6
C4 C5 H5 120.6
C5 C6 C7 120.9(2)
C5 C6 H6 119.6
C7 C6 H6 119.6
O4 C7 C8 125.22(19)
O4 C7 C6 114.82(18)
C8 C7 C6 119.94(19)
C7 C8 C9 119.92(19)
C7 C8 H8 120.0
C9 C8 H8 120.0
C4 C9 C8 118.91(18)
C4 C9 C1 119.84(17)
C8 C9 C1 121.25(18)
C11 C10 C19 120.18(18)
C11 C10 C3 118.58(18)
C19 C10 C3 121.24(19)
O3 C11 C10 115.91(19)
O3 C11 C12 123.3(2)
C10 C11 C12 120.79(19)
C13 C12 C11 119.4(2)
C13 C12 H12 120.3
C11 C12 H12 120.3
C12 C13 C14 122.2(2)
C12 C13 H13 118.9
C14 C13 H13 118.9
C13 C14 C15 122.3(2)
C13 C14 C19 118.63(19)
C15 C14 C19 119.0(2)
C16 C15 C14 121.4(2)
C16 C15 H15 119.3
C14 C15 H15 119.3
C15 C16 C17 119.9(2)
C15 C16 H16 120.0
C17 C16 H16 120.0
C18 C17 C16 120.4(2)
C18 C17 H17 119.8
C16 C17 H17 119.8
C17 C18 C19 121.1(2)
C17 C18 H18 119.5
C19 C18 H18 119.5
C14 C19 C18 118.15(19)
C14 C19 C10 118.8(2)
C18 C19 C10 123.00(18)
C11 O3 C20 118.98(18)
O3 C20 H20A 109.5
O3 C20 H20B 109.5
H20A C20 H20B 109.5
O3 C20 H20C 109.5
H20A C20 H20C 109.5
H20B C20 H20C 109.5
C7 O4 C21 116.54(17)
O4 C21 H21A 109.5
O4 C21 H21B 109.5
H21A C21 H21B 109.5
O4 C21 H21C 109.5
H21A C21 H21C 109.5
H21B C21 H21C 109.5

loop_
_geom_bond_atom_site_label_1
_geom_bond_atom_site_label_2
_geom_bond_distance
C1 O2 1.232(2)
C1 C2 1.442(3)
C1 C9 1.463(3)
C2 C3 1.335(3)
C2 H2 0.9400
C3 O1 1.366(2)
C3 C10 1.482(3)
O1 C4 1.386(2)
C4 C9 1.385(3)
C4 C5 1.387(3)
C5 C6 1.372(3)
C5 H5 0.9400
C6 C7 1.399(3)
C6 H6 0.9400
C7 O4 1.365(2)
C7 C8 1.375(3)
C8 C9 1.403(3)
C8 H8 0.9400
C10 C11 1.375(3)
C10 C19 1.423(3)
C11 O3 1.364(2)
C11 C12 1.408(3)
C12 C13 1.360(3)
C12 H12 0.9400
C13 C14 1.405(3)
C13 H13 0.9400
C14 C15 1.413(3)
C14 C19 1.419(3)
C15 C16 1.358(3)
C15 H15 0.9400
C16 C17 1.407(3)
C16 H16 0.9400
C17 C18 1.363(3)
C17 H17 0.9400
C18 C19 1.421(3)
C18 H18 0.9400
O3 C20 1.425(3)
C20 H20A 0.9700
C20 H20B 0.9700
C20 H20C 0.9700
O4 C21 1.425(3)
C21 H21A 0.9700
C21 H21B 0.9700
C21 H21C 0.9700

loop_
_geom_hbond_atom_site_label_D
_geom_hbond_atom_site_label_H
_geom_hbond_atom_site_label_A
_geom_hbond_site_symmetry_A
_geom_hbond_distance_DH
_geom_hbond_distance_HA
_geom_hbond_distance_DA
_geom_hbond_angle_DHA
C8 H8 O2 2_567 0.94 2.46 3.350(2) 157.1
C21 H21C O2 2_567 0.97 2.49 3.266(3) 137.0
C17 H17 O2 2_657 0.94 2.59 3.425(3) 148.5

loop_
_geom_torsion_atom_site_label_1
_geom_torsion_atom_site_label_2
_geom_torsion_atom_site_label_3
_geom_torsion_atom_site_label_4
_geom_torsion
O2 C1 C2 C3 -179.3(2)
C9 C1 C2 C3 -0.3(3)
C1 C2 C3 O1 -1.7(3)
C1 C2 C3 C10 175.3(2)
C2 C3 O1 C4 1.9(3)
C10 C3 O1 C4 -175.43(17)
C3 O1 C4 C9 0.0(3)
C3 O1 C4 C5 178.68(18)
C9 C4 C5 C6 -0.6(3)
O1 C4 C5 C6 -179.32(19)
C4 C5 C6 C7 0.8(3)
C5 C6 C7 O4 -179.0(2)
C5 C6 C7 C8 -0.1(3)
O4 C7 C8 C9 178.1(2)
C6 C7 C8 C9 -0.7(3)
O1 C4 C9 C8 178.45(18)
C5 C4 C9 C8 -0.2(3)
O1 C4 C9 C1 -1.9(3)
C5 C4 C9 C1 179.5(2)
C7 C8 C9 C4 0.8(3)
C7 C8 C9 C1 -178.8(2)
O2 C1 C9 C4 -179.0(2)
C2 C1 C9 C4 2.0(3)
O2 C1 C9 C8 0.7(3)
C2 C1 C9 C8 -178.37(19)
C2 C3 C10 C11 -80.7(3)
O1 C3 C10 C11 96.5(2)
C2 C3 C10 C19 98.8(3)
O1 C3 C10 C19 -84.0(2)
C19 C10 C11 O3 179.00(18)
C3 C10 C11 O3 -1.5(3)
C19 C10 C11 C12 -0.3(3)
C3 C10 C11 C12 179.1(2)
O3 C11 C12 C13 -179.1(2)
C10 C11 C12 C13 0.2(3)
C11 C12 C13 C14 -0.5(3)
C12 C13 C14 C15 -179.3(2)
C12 C13 C14 C19 0.9(3)
C13 C14 C15 C16 179.5(2)
C19 C14 C15 C16 -0.7(3)
C14 C15 C16 C17 1.0(4)
C15 C16 C17 C18 -0.7(4)
C16 C17 C18 C19 0.0(3)
C13 C14 C19 C18 179.83(19)
C15 C14 C19 C18 0.1(3)
C13 C14 C19 C10 -1.0(3)
C15 C14 C19 C10 179.25(19)
C17 C18 C19 C14 0.3(3)
C17 C18 C19 C10 -178.8(2)
C11 C10 C19 C14 0.7(3)
C3 C10 C19 C14 -178.74(19)
C11 C10 C19 C18 179.9(2)
C3 C10 C19 C18 0.4(3)
C10 C11 O3 C20 178.9(2)
C12 C11 O3 C20 -1.8(3)
C8 C7 O4 C21 -2.7(3)
C6 C7 O4 C21 176.17(19)

_cod_database_fobs_code 1549952
